data_1504164
loop_
_publ_author_name
'Zhou, Ying'
'Wang, Fang'
'Kim, Youngmee'
'Kim, Sung-Jin'
'Yoon, Juyoung'

_publ_section_title
;
 Cu2+-selective ratiometric and &quot;off-on&quot; sensor based on the
 rhodamine derivative bearing pyrene group.
;
_journal_issue 19
_journal_name_full 'Organic letters'
_journal_page_first 4442
_journal_page_last 4445
_journal_paper_doi 10.1021/ol901804n
_journal_volume 11
_journal_year 2009
_chemical_formula_sum 'C45 H40 N4 O5.5'
_chemical_formula_weight 724.81
_chemical_name_systematic
; 
 ? 
;
_space_group_IT_number 14
_symmetry_cell_setting monoclinic
_symmetry_space_group_name_Hall '-P 2ybc'
_symmetry_space_group_name_H-M 'P 1 21/c 1'
_atom_sites_solution_hydrogens geom
_atom_sites_solution_primary direct
_atom_sites_solution_secondary difmap
_audit_creation_method SHELXL-97
_cell_angle_alpha 90.00
_cell_angle_beta 102.202(2)
_cell_angle_gamma 90.00
_cell_formula_units_Z 4
_cell_length_a 13.2356(14)
_cell_length_b 12.1782(14)
_cell_length_c 26.593(3)
_cell_measurement_reflns_used 1080
_cell_measurement_temperature 293(2)
_cell_measurement_theta_max 17.92
_cell_measurement_theta_min 2.29
_cell_volume 4189.6(8)
_computing_cell_refinement 'Bruker SMART'
_computing_data_collection 'Bruker SMART'
_computing_data_reduction 'Bruker SAINT'
_computing_molecular_graphics 'Bruker SHELXTL'
_computing_publication_material 'Bruker SHELXTL'
_computing_structure_refinement 'SHELXL-97 (Sheldrick, 1997)'
_computing_structure_solution 'SHELXS-97 (Sheldrick, 1990)'
_diffrn_ambient_temperature 293(2)
_diffrn_measured_fraction_theta_full 0.986
_diffrn_measured_fraction_theta_max 0.986
_diffrn_measurement_device_type 'CCD area detector'
_diffrn_measurement_method 'phi and omega scans'
_diffrn_radiation_monochromator graphite
_diffrn_radiation_source 'fine-focus sealed tube'
_diffrn_radiation_type MoK\a
_diffrn_radiation_wavelength 0.71073
_diffrn_reflns_av_R_equivalents 0.1504
_diffrn_reflns_av_sigmaI/netI 0.3778
_diffrn_reflns_limit_h_max 15
_diffrn_reflns_limit_h_min -13
_diffrn_reflns_limit_k_max 13
_diffrn_reflns_limit_k_min -14
_diffrn_reflns_limit_l_max 23
_diffrn_reflns_limit_l_min -31
_diffrn_reflns_number 20980
_diffrn_reflns_theta_full 25.00
_diffrn_reflns_theta_max 25.00
_diffrn_reflns_theta_min 2.29
_exptl_absorpt_coefficient_mu 0.076
_exptl_absorpt_correction_type none
_exptl_crystal_colour yellow
_exptl_crystal_density_diffrn 1.149
_exptl_crystal_density_method 'not measured'
_exptl_crystal_description plate
_exptl_crystal_F_000 1528
_exptl_crystal_size_max 0.20
_exptl_crystal_size_mid 0.15
_exptl_crystal_size_min 0.03
_refine_diff_density_max 0.446
_refine_diff_density_min -0.253
_refine_diff_density_rms 0.064
_refine_ls_extinction_method none
_refine_ls_goodness_of_fit_ref 0.836
_refine_ls_hydrogen_treatment constr
_refine_ls_matrix_type full
_refine_ls_number_parameters 490
_refine_ls_number_reflns 7277
_refine_ls_number_restraints 0
_refine_ls_restrained_S_all 0.836
_refine_ls_R_factor_all 0.2465
_refine_ls_R_factor_gt 0.0820
_refine_ls_shift/su_max 0.001
_refine_ls_shift/su_mean 0.000
_refine_ls_structure_factor_coef Fsqd
_refine_ls_weighting_details 'calc w=1/[\s^2^(Fo^2^)+(0.0950P)^2^+0.0000P] where P=(Fo^2^+2Fc^2^)/3'
_refine_ls_weighting_scheme calc
_refine_ls_wR_factor_gt 0.1958
_refine_ls_wR_factor_ref 0.2220
_reflns_number_gt 5492
_reflns_number_total 7277
_reflns_threshold_expression >2sigma(I)
_cod_data_source_file ol901804n_si_002.cif
_cod_data_source_block ym75p21c
_cod_depositor_comments
;
The following automatic conversions were performed:

'_symmetry_cell_setting' value 'Monoclinic' changed to 'monoclinic'
according to /home/saulius/struct/CIF-dictionaries/cif_core.dic
dictionary named 'cif_core.dic' version 2.4.2 from 2011-04-26.

Automatic conversion script
Id: cif_fix_values 1715 2011-07-08 13:25:40Z adriana 
;
_cod_original_sg_symbol_H-M P2(1)/c
_cod_original_formula_sum 'C45 H40 N4 O5.50'
_cod_database_code 1504164

loop_
_symmetry_equiv_pos_as_xyz
'x, y, z'
'-x, y+1/2, -z+1/2'
'-x, -y, -z'
'x, -y-1/2, z-1/2'

loop_
_atom_site_label
_atom_site_type_symbol
_atom_site_fract_x
_atom_site_fract_y
_atom_site_fract_z
_atom_site_U_iso_or_equiv
_atom_site_adp_type
_atom_site_occupancy
_atom_site_symmetry_multiplicity
_atom_site_calc_flag
_atom_site_refinement_flags
C1 C 0.9478(4) 0.2239(5) 0.1901(2) 0.0558(16) Uani 1 1 d .
C2 C 1.0184(4) 0.2352(5) 0.1588(2) 0.0616(17) Uani 1 1 d .
H2 H 1.0350 0.1748 0.1407 0.074 Uiso 1 1 calc R
C3 C 1.0654(5) 0.3370(5) 0.1541(2) 0.0583(16) Uani 1 1 d .
C4 C 1.0366(4) 0.4244(5) 0.1826(2) 0.0622(17) Uani 1 1 d .
H4 H 1.0649 0.4937 0.1803 0.075 Uiso 1 1 calc R
C5 C 0.9671(4) 0.4089(5) 0.2139(2) 0.0566(16) Uani 1 1 d .
H5 H 0.9519 0.4684 0.2330 0.068 Uiso 1 1 calc R
C6 C 0.9191(4) 0.3112(5) 0.2186(2) 0.0464(15) Uani 1 1 d .
C7 C 0.8489(4) 0.2927(5) 0.2548(2) 0.0500(15) Uani 1 1 d .
C8 C 0.7959(4) 0.1836(5) 0.2459(2) 0.0491(15) Uani 1 1 d .
C9 C 0.7139(5) 0.1537(5) 0.2673(2) 0.0614(17) Uani 1 1 d .
H9 H 0.6899 0.2048 0.2880 0.074 Uiso 1 1 calc R
C10 C 0.6648(5) 0.0532(5) 0.2602(2) 0.0687(18) Uani 1 1 d .
H10 H 0.6101 0.0383 0.2761 0.082 Uiso 1 1 calc R
C11 C 0.6977(5) -0.0270(5) 0.2288(2) 0.0639(17) Uani 1 1 d .
C12 C 0.7832(5) 0.0030(5) 0.2069(2) 0.0656(17) Uani 1 1 d .
H12 H 0.8087 -0.0472 0.1863 0.079 Uiso 1 1 calc R
C13 C 0.8288(5) 0.1045(5) 0.2156(2) 0.0558(16) Uani 1 1 d .
C14 C 1.1698(5) 0.4598(6) 0.1108(2) 0.0750(19) Uani 1 1 d .
H14A H 1.2312 0.4521 0.0966 0.090 Uiso 1 1 calc R
H14B H 1.1881 0.5038 0.1418 0.090 Uiso 1 1 calc R
C15 C 1.0885(5) 0.5193(6) 0.0725(3) 0.111(3) Uani 1 1 d .
H15A H 1.0905 0.4952 0.0384 0.167 Uiso 1 1 calc R
H15B H 1.1013 0.5969 0.0753 0.167 Uiso 1 1 calc R
H15C H 1.0216 0.5040 0.0795 0.167 Uiso 1 1 calc R
C16 C 1.1763(6) 0.2574(6) 0.0995(3) 0.099(2) Uani 1 1 d .
H16A H 1.2471 0.2719 0.0968 0.119 Uiso 1 1 calc R
H16B H 1.1772 0.1937 0.1215 0.119 Uiso 1 1 calc R
C17 C 1.1174(7) 0.2315(8) 0.0496(3) 0.168(4) Uani 1 1 d .
H17A H 1.0527 0.1994 0.0526 0.253 Uiso 1 1 calc R
H17B H 1.1552 0.1804 0.0331 0.253 Uiso 1 1 calc R
H17C H 1.1047 0.2974 0.0294 0.253 Uiso 1 1 calc R
C18 C 0.5574(5) -0.1587(6) 0.2389(3) 0.099(2) Uani 1 1 d .
H18A H 0.5151 -0.0948 0.2415 0.119 Uiso 1 1 calc R
H18B H 0.5159 -0.2104 0.2155 0.119 Uiso 1 1 calc R
C19 C 0.5894(6) -0.2099(7) 0.2902(3) 0.136(3) Uani 1 1 d .
H19A H 0.6329 -0.2720 0.2879 0.204 Uiso 1 1 calc R
H19B H 0.5293 -0.2336 0.3020 0.204 Uiso 1 1 calc R
H19C H 0.6269 -0.1573 0.3139 0.204 Uiso 1 1 calc R
C20 C 0.6880(6) -0.2106(7) 0.1873(3) 0.103(2) Uani 1 1 d .
H20A H 0.7088 -0.1760 0.1582 0.124 Uiso 1 1 calc R
H20B H 0.6320 -0.2609 0.1738 0.124 Uiso 1 1 calc R
C21 C 0.7767(6) -0.2745(6) 0.2168(3) 0.114(3) Uani 1 1 d .
H21A H 0.8339 -0.2260 0.2287 0.171 Uiso 1 1 calc R
H21B H 0.7964 -0.3297 0.1949 0.171 Uiso 1 1 calc R
H21C H 0.7570 -0.3089 0.2457 0.171 Uiso 1 1 calc R
C22 C 0.9056(4) 0.3068(5) 0.3111(2) 0.0515(15) Uani 1 1 d .
C23 C 0.9887(5) 0.2471(5) 0.3373(2) 0.0673(18) Uani 1 1 d .
H23 H 1.0167 0.1897 0.3216 0.081 Uiso 1 1 calc R
C24 C 1.0292(5) 0.2761(7) 0.3884(3) 0.092(2) Uani 1 1 d .
H24 H 1.0859 0.2377 0.4068 0.111 Uiso 1 1 calc R
C25 C 0.9882(7) 0.3595(7) 0.4124(3) 0.101(3) Uani 1 1 d .
H25 H 1.0170 0.3770 0.4465 0.121 Uiso 1 1 calc R
C26 C 0.9047(6) 0.4167(6) 0.3859(3) 0.095(2) Uani 1 1 d .
H26 H 0.8739 0.4714 0.4020 0.113 Uiso 1 1 calc R
C27 C 0.8667(5) 0.3910(5) 0.3343(2) 0.0631(17) Uani 1 1 d .
C28 C 0.7812(5) 0.4411(6) 0.2977(3) 0.0652(17) Uani 1 1 d .
C29 C 0.6730(5) 0.3615(5) 0.1711(3) 0.0659(18) Uani 1 1 d .
H29 H 0.7130 0.3013 0.1660 0.079 Uiso 1 1 calc R
C30 C 0.5855(4) 0.3970(6) 0.1299(2) 0.0556(16) Uani 1 1 d .
C31 C 0.5600(5) 0.3358(5) 0.0863(3) 0.0706(19) Uani 1 1 d .
H31 H 0.5973 0.2725 0.0829 0.085 Uiso 1 1 calc R
C32 C 0.4779(6) 0.3674(6) 0.0464(3) 0.0708(19) Uani 1 1 d .
C33 C 0.4465(6) 0.3015(6) -0.0006(3) 0.096(2) Uani 1 1 d .
H33 H 0.4791 0.2354 -0.0047 0.115 Uiso 1 1 calc R
C34 C 0.3672(8) 0.3410(10) -0.0382(3) 0.115(3) Uani 1 1 d .
H34 H 0.3475 0.2999 -0.0681 0.138 Uiso 1 1 calc R
C35 C 0.3136(7) 0.4400(9) -0.0344(4) 0.092(3) Uani 1 1 d .
C36 C 0.3422(5) 0.5021(8) 0.0097(3) 0.071(2) Uani 1 1 d .
C37 C 0.4228(5) 0.4648(7) 0.0519(3) 0.0660(18) Uani 1 1 d .
C38 C 0.4514(5) 0.5279(6) 0.0972(3) 0.0651(18) Uani 1 1 d .
C39 C 0.5313(5) 0.4910(6) 0.1363(2) 0.0551(16) Uani 1 1 d .
C40 C 0.3959(5) 0.6268(6) 0.1001(3) 0.077(2) Uani 1 1 d .
H40 H 0.4117 0.6695 0.1297 0.093 Uiso 1 1 calc R
C41 C 0.3210(6) 0.6590(6) 0.0607(4) 0.089(2) Uani 1 1 d .
H41 H 0.2867 0.7244 0.0639 0.106 Uiso 1 1 calc R
C42 C 0.2916(6) 0.5993(9) 0.0146(3) 0.091(3) Uani 1 1 d .
C43 C 0.2129(6) 0.6389(8) -0.0266(4) 0.116(3) Uani 1 1 d .
H43 H 0.1782 0.7043 -0.0238 0.139 Uiso 1 1 calc R
C44 C 0.1904(7) 0.5764(12) -0.0705(5) 0.132(4) Uani 1 1 d .
H44 H 0.1415 0.6034 -0.0981 0.158 Uiso 1 1 calc R
C45 C 0.2358(7) 0.4756(10) -0.0767(3) 0.113(3) Uani 1 1 d .
H45 H 0.2165 0.4342 -0.1066 0.136 Uiso 1 1 calc R
N1 N 1.1378(4) 0.3524(5) 0.1242(2) 0.0753(15) Uani 1 1 d .
N2 N 0.6492(4) -0.1251(5) 0.2179(2) 0.0818(16) Uani 1 1 d .
N3 N 0.7736(4) 0.3841(4) 0.2532(2) 0.0551(13) Uani 1 1 d .
N4 N 0.6931(4) 0.4131(4) 0.2129(2) 0.0611(14) Uani 1 1 d .
O1 O 0.9112(3) 0.1192(3) 0.19204(14) 0.0684(12) Uani 1 1 d .
O2 O 0.7242(3) 0.5183(4) 0.30399(15) 0.0881(14) Uani 1 1 d .
O3 O 0.5496(3) 0.5516(3) 0.17881(16) 0.0710(12) Uani 1 1 d .
H3 H 0.5981 0.5251 0.1997 0.106 Uiso 1 1 calc R
O1W O 0.1514(7) 0.9219(9) 0.9839(3) 0.275(4) Uiso 1 1 d .
O2W O 0.4270(14) 0.9005(15) 0.1073(7) 0.267(8) Uiso 0.50 1 d P
O3W O 0.2829(16) 0.9961(17) 0.9424(8) 0.305(9) Uiso 0.50 1 d P
O4W O 0.4370(18) 0.090(2) 0.0996(8) 0.340(11) Uiso 0.50 1 d P

loop_
_atom_site_aniso_label
_atom_site_aniso_U_11
_atom_site_aniso_U_22
_atom_site_aniso_U_33
_atom_site_aniso_U_23
_atom_site_aniso_U_13
_atom_site_aniso_U_12
C1 0.056(4) 0.052(5) 0.062(4) 0.010(3) 0.018(3) -0.005(3)
C2 0.068(4) 0.054(5) 0.067(4) 0.002(3) 0.024(4) -0.005(4)
C3 0.058(4) 0.065(5) 0.052(4) 0.003(4) 0.012(3) 0.002(4)
C4 0.063(4) 0.057(5) 0.069(4) 0.005(4) 0.019(4) -0.009(3)
C5 0.066(4) 0.051(4) 0.056(4) -0.001(3) 0.018(3) 0.002(3)
C6 0.053(4) 0.040(4) 0.046(4) 0.004(3) 0.011(3) -0.004(3)
C7 0.049(4) 0.055(4) 0.050(4) -0.003(3) 0.019(3) 0.008(3)
C8 0.048(4) 0.047(4) 0.054(4) -0.001(3) 0.015(3) -0.005(3)
C9 0.063(4) 0.057(5) 0.070(4) -0.005(3) 0.027(4) -0.002(3)
C10 0.069(5) 0.055(5) 0.093(5) 0.006(4) 0.042(4) 0.003(4)
C11 0.062(4) 0.054(5) 0.079(5) 0.002(4) 0.020(4) -0.011(4)
C12 0.063(4) 0.070(5) 0.068(4) -0.006(4) 0.026(4) -0.004(4)
C13 0.051(4) 0.046(5) 0.073(5) 0.015(4) 0.019(4) -0.004(3)
C14 0.063(5) 0.090(6) 0.075(5) 0.019(4) 0.021(4) -0.015(4)
C15 0.109(6) 0.140(8) 0.097(6) 0.016(5) 0.049(5) -0.018(6)
C16 0.110(6) 0.105(7) 0.091(6) -0.006(5) 0.041(5) -0.023(5)
C17 0.211(10) 0.200(11) 0.090(7) -0.020(7) 0.021(7) 0.007(8)
C18 0.088(6) 0.075(6) 0.136(7) -0.009(5) 0.030(5) -0.013(4)
C19 0.172(8) 0.110(7) 0.148(8) 0.026(6) 0.082(7) 0.034(6)
C20 0.108(7) 0.089(7) 0.115(6) -0.022(5) 0.029(6) -0.034(5)
C21 0.096(6) 0.095(7) 0.157(7) -0.007(5) 0.044(6) -0.014(5)
C22 0.053(4) 0.045(4) 0.057(4) 0.003(3) 0.012(4) 0.002(3)
C23 0.059(4) 0.086(5) 0.058(5) -0.005(4) 0.016(4) 0.002(4)
C24 0.090(6) 0.103(7) 0.070(6) 0.004(5) -0.014(4) 0.017(5)
C25 0.141(7) 0.090(6) 0.059(5) -0.007(5) -0.007(5) 0.033(5)
C26 0.131(7) 0.074(5) 0.075(6) -0.007(4) 0.012(5) 0.016(5)
C27 0.076(5) 0.068(5) 0.041(4) -0.004(4) 0.004(4) 0.004(4)
C28 0.072(5) 0.058(5) 0.069(5) -0.001(4) 0.024(4) -0.001(4)
C29 0.061(5) 0.069(5) 0.074(5) 0.006(4) 0.028(4) 0.006(4)
C30 0.047(4) 0.068(5) 0.055(5) 0.009(4) 0.017(4) 0.005(4)
C31 0.083(5) 0.083(5) 0.049(4) 0.002(4) 0.022(4) -0.010(4)
C32 0.077(5) 0.082(6) 0.056(5) 0.003(4) 0.020(4) -0.025(5)
C33 0.088(6) 0.115(7) 0.087(6) -0.010(6) 0.026(5) -0.029(5)
C34 0.104(8) 0.180(11) 0.053(5) 0.009(6) -0.004(5) -0.086(7)
C35 0.072(6) 0.108(8) 0.094(8) 0.028(7) 0.012(6) -0.024(6)
C36 0.039(5) 0.106(7) 0.067(6) 0.009(5) 0.007(4) -0.012(5)
C37 0.046(5) 0.085(6) 0.069(5) 0.017(5) 0.019(4) -0.021(4)
C38 0.051(5) 0.073(5) 0.073(5) 0.013(4) 0.020(4) 0.001(4)
C39 0.056(4) 0.059(5) 0.049(4) -0.003(4) 0.007(4) -0.018(4)
C40 0.055(5) 0.095(6) 0.079(5) 0.013(4) 0.009(4) -0.002(4)
C41 0.064(6) 0.101(7) 0.104(6) 0.031(6) 0.025(5) 0.006(5)
C42 0.044(5) 0.149(9) 0.080(7) 0.053(6) 0.015(5) -0.007(5)
C43 0.076(6) 0.186(10) 0.081(6) 0.053(7) 0.008(5) -0.023(6)
C44 0.061(7) 0.219(14) 0.112(9) 0.067(10) 0.011(6) -0.019(7)
C45 0.066(7) 0.191(12) 0.076(6) 0.041(7) 0.000(6) -0.051(6)
N1 0.073(4) 0.077(4) 0.087(4) -0.007(3) 0.041(3) -0.012(3)
N2 0.088(4) 0.057(4) 0.113(5) -0.015(3) 0.048(4) -0.023(3)
N3 0.064(4) 0.052(4) 0.049(3) -0.004(3) 0.011(3) -0.004(3)
N4 0.069(4) 0.066(4) 0.046(3) -0.002(3) 0.008(3) -0.005(3)
O1 0.078(3) 0.049(3) 0.091(3) -0.005(2) 0.045(3) -0.011(2)
O2 0.101(4) 0.088(4) 0.076(3) -0.009(3) 0.021(3) 0.032(3)
O3 0.074(3) 0.064(3) 0.073(3) -0.001(3) 0.012(2) 0.003(2)

loop_
_atom_type_symbol
_atom_type_description
_atom_type_scat_dispersion_real
_atom_type_scat_dispersion_imag
_atom_type_scat_source
C C 0.0033 0.0016 'International Tables Vol C Tables 4.2.6.8 and 6.1.1.4'
H H 0.0000 0.0000 'International Tables Vol C Tables 4.2.6.8 and 6.1.1.4'
N N 0.0061 0.0033 'International Tables Vol C Tables 4.2.6.8 and 6.1.1.4'
O O 0.0106 0.0060 'International Tables Vol C Tables 4.2.6.8 and 6.1.1.4'

loop_
_geom_angle_atom_site_label_1
_geom_angle_atom_site_label_2
_geom_angle_atom_site_label_3
_geom_angle
O1 C1 C2 113.9(5)
O1 C1 C6 123.1(5)
C2 C1 C6 122.9(6)
C1 C2 C3 120.6(6)
C1 C2 H2 119.7
C3 C2 H2 119.7
N1 C3 C2 123.0(6)
N1 C3 C4 120.5(6)
C2 C3 C4 116.4(6)
C5 C4 C3 120.9(6)
C5 C4 H4 119.6
C3 C4 H4 119.6
C6 C5 C4 123.9(5)
C6 C5 H5 118.1
C4 C5 H5 118.1
C5 C6 C1 115.2(5)
C5 C6 C7 123.8(5)
C1 C6 C7 120.8(5)
N3 C7 C6 111.9(5)
N3 C7 C8 111.7(4)
C6 C7 C8 111.5(5)
N3 C7 C22 97.6(4)
C6 C7 C22 111.7(4)
C8 C7 C22 111.7(5)
C9 C8 C13 115.4(6)
C9 C8 C7 123.5(5)
C13 C8 C7 121.1(5)
C8 C9 C10 124.6(5)
C8 C9 H9 117.7
C10 C9 H9 117.7
C9 C10 C11 119.9(6)
C9 C10 H10 120.0
C11 C10 H10 120.0
N2 C11 C10 123.0(6)
N2 C11 C12 121.2(6)
C10 C11 C12 115.8(6)
C13 C12 C11 121.4(6)
C13 C12 H12 119.3
C11 C12 H12 119.3
C12 C13 O1 113.7(6)
C12 C13 C8 122.9(6)
O1 C13 C8 123.4(6)
N1 C14 C15 113.6(5)
N1 C14 H14A 108.9
C15 C14 H14A 108.9
N1 C14 H14B 108.9
C15 C14 H14B 108.9
H14A C14 H14B 107.7
C14 C15 H15A 109.5
C14 C15 H15B 109.5
H15A C15 H15B 109.5
C14 C15 H15C 109.5
H15A C15 H15C 109.5
H15B C15 H15C 109.5
C17 C16 N1 114.6(7)
C17 C16 H16A 108.6
N1 C16 H16A 108.6
C17 C16 H16B 108.6
N1 C16 H16B 108.6
H16A C16 H16B 107.6
C16 C17 H17A 109.5
C16 C17 H17B 109.5
H17A C17 H17B 109.5
C16 C17 H17C 109.5
H17A C17 H17C 109.5
H17B C17 H17C 109.5
C19 C18 N2 111.3(6)
C19 C18 H18A 109.4
N2 C18 H18A 109.4
C19 C18 H18B 109.4
N2 C18 H18B 109.4
H18A C18 H18B 108.0
C18 C19 H19A 109.5
C18 C19 H19B 109.5
H19A C19 H19B 109.5
C18 C19 H19C 109.5
H19A C19 H19C 109.5
H19B C19 H19C 109.5
N2 C20 C21 114.0(6)
N2 C20 H20A 108.8
C21 C20 H20A 108.8
N2 C20 H20B 108.8
C21 C20 H20B 108.8
H20A C20 H20B 107.7
C20 C21 H21A 109.5
C20 C21 H21B 109.5
H21A C21 H21B 109.5
C20 C21 H21C 109.5
H21A C21 H21C 109.5
H21B C21 H21C 109.5
C27 C22 C23 120.6(6)
C27 C22 C7 112.0(5)
C23 C22 C7 127.4(6)
C22 C23 C24 117.4(6)
C22 C23 H23 121.3
C24 C23 H23 121.3
C25 C24 C23 122.1(7)
C25 C24 H24 118.9
C23 C24 H24 118.9
C26 C25 C24 119.6(7)
C26 C25 H25 120.2
C24 C25 H25 120.2
C25 C26 C27 118.4(7)
C25 C26 H26 120.8
C27 C26 H26 120.8
C22 C27 C26 121.8(6)
C22 C27 C28 109.2(6)
C26 C27 C28 128.9(7)
O2 C28 N3 124.8(6)
O2 C28 C27 129.5(7)
N3 C28 C27 105.7(6)
N4 C29 C30 119.7(6)
N4 C29 H29 120.2
C30 C29 H29 120.2
C31 C30 C39 121.2(6)
C31 C30 C29 119.1(6)
C39 C30 C29 119.8(6)
C30 C31 C32 120.6(7)
C30 C31 H31 119.7
C32 C31 H31 119.7
C31 C32 C37 118.9(7)
C31 C32 C33 121.9(8)
C37 C32 C33 119.1(7)
C34 C33 C32 117.6(8)
C34 C33 H33 121.2
C32 C33 H33 121.2
C33 C34 C35 124.3(9)
C33 C34 H34 117.8
C35 C34 H34 117.8
C36 C35 C34 118.5(9)
C36 C35 C45 121.9(10)
C34 C35 C45 119.6(11)
C42 C36 C35 119.9(9)
C42 C36 C37 119.3(8)
C35 C36 C37 120.8(9)
C38 C37 C32 119.6(7)
C38 C37 C36 120.8(8)
C32 C37 C36 119.5(8)
C39 C38 C37 119.1(7)
C39 C38 C40 123.6(7)
C37 C38 C40 117.3(7)
O3 C39 C30 124.0(6)
O3 C39 C38 115.4(6)
C30 C39 C38 120.6(6)
C41 C40 C38 120.7(7)
C41 C40 H40 119.7
C38 C40 H40 119.7
C40 C41 C42 123.6(8)
C40 C41 H41 118.2
C42 C41 H41 118.2
C36 C42 C41 118.3(8)
C36 C42 C43 120.5(10)
C41 C42 C43 121.1(11)
C44 C43 C42 117.2(10)
C44 C43 H43 121.4
C42 C43 H43 121.4
C43 C44 C45 124.6(11)
C43 C44 H44 117.7
C45 C44 H44 117.7
C44 C45 C35 115.7(11)
C44 C45 H45 122.2
C35 C45 H45 122.2
C3 N1 C14 122.8(6)
C3 N1 C16 119.9(6)
C14 N1 C16 116.9(5)
C11 N2 C20 122.3(6)
C11 N2 C18 123.0(6)
C20 N2 C18 114.6(5)
C28 N3 N4 116.5(5)
C28 N3 C7 115.5(5)
N4 N3 C7 127.8(5)
C29 N4 N3 122.7(5)
C1 O1 C13 117.3(4)
C39 O3 H3 109.5

loop_
_geom_bond_atom_site_label_1
_geom_bond_atom_site_label_2
_geom_bond_distance
C1 O1 1.369(6)
C1 C2 1.384(7)
C1 C6 1.404(7)
C2 C3 1.404(7)
C2 H2 0.9300
C3 N1 1.381(7)
C3 C4 1.406(7)
C4 C5 1.378(7)
C4 H4 0.9300
C5 C6 1.367(7)
C5 H5 0.9300
C6 C7 1.490(7)
C7 N3 1.489(6)
C7 C8 1.498(7)
C7 C22 1.535(7)
C8 C9 1.377(6)
C8 C13 1.383(7)
C9 C10 1.379(7)
C9 H9 0.9300
C10 C11 1.412(7)
C10 H10 0.9300
C11 N2 1.358(7)
C11 C12 1.426(7)
C12 C13 1.373(7)
C12 H12 0.9300
C13 O1 1.380(6)
C14 N1 1.443(7)
C14 C15 1.502(8)
C14 H14A 0.9700
C14 H14B 0.9700
C15 H15A 0.9600
C15 H15B 0.9600
C15 H15C 0.9600
C16 C17 1.425(8)
C16 N1 1.474(8)
C16 H16A 0.9700
C16 H16B 0.9700
C17 H17A 0.9600
C17 H17B 0.9600
C17 H17C 0.9600
C18 C19 1.477(9)
C18 N2 1.499(7)
C18 H18A 0.9700
C18 H18B 0.9700
C19 H19A 0.9600
C19 H19B 0.9600
C19 H19C 0.9600
C20 N2 1.479(8)
C20 C21 1.485(8)
C20 H20A 0.9700
C20 H20B 0.9700
C21 H21A 0.9600
C21 H21B 0.9600
C21 H21C 0.9600
C22 C27 1.353(7)
C22 C23 1.378(7)
C23 C24 1.398(7)
C23 H23 0.9300
C24 C25 1.370(8)
C24 H24 0.9300
C25 C26 1.370(8)
C25 H25 0.9300
C26 C27 1.395(8)
C26 H26 0.9300
C27 C28 1.461(8)
C28 O2 1.239(7)
C28 N3 1.359(7)
C29 N4 1.255(6)
C29 C30 1.480(7)
C29 H29 0.9300
C30 C31 1.359(7)
C30 C39 1.381(7)
C31 C32 1.403(8)
C31 H31 0.9300
C32 C37 1.417(8)
C32 C33 1.467(9)
C33 C34 1.375(10)
C33 H33 0.9300
C34 C35 1.413(11)
C34 H34 0.9300
C35 C36 1.380(10)
C35 C45 1.423(11)
C36 C42 1.380(9)
C36 C37 1.448(9)
C37 C38 1.411(8)
C38 C39 1.391(8)
C38 C40 1.421(8)
C39 O3 1.329(6)
C40 C41 1.341(8)
C40 H40 0.9300
C41 C42 1.408(9)
C41 H41 0.9300
C42 C43 1.427(10)
C43 C44 1.372(11)
C43 H43 0.9300
C44 C45 1.392(12)
C44 H44 0.9300
C45 H45 0.9300
N3 N4 1.388(6)
O3 H3 0.8200

loop_
_geom_torsion_atom_site_label_1
_geom_torsion_atom_site_label_2
_geom_torsion_atom_site_label_3
_geom_torsion_atom_site_label_4
_geom_torsion
O1 C1 C2 C3 -178.0(5)
C6 C1 C2 C3 0.0(8)
C1 C2 C3 N1 178.7(5)
C1 C2 C3 C4 0.0(8)
N1 C3 C4 C5 -177.7(5)
C2 C3 C4 C5 1.0(8)
C3 C4 C5 C6 -2.1(8)
C4 C5 C6 C1 1.9(8)
C4 C5 C6 C7 176.1(5)
O1 C1 C6 C5 176.9(5)
C2 C1 C6 C5 -0.9(8)
O1 C1 C6 C7 2.5(8)
C2 C1 C6 C7 -175.3(5)
C5 C6 C7 N3 45.5(7)
C1 C6 C7 N3 -140.5(5)
C5 C6 C7 C8 171.5(5)
C1 C6 C7 C8 -14.6(7)
C5 C6 C7 C22 -62.7(7)
C1 C6 C7 C22 111.3(6)
N3 C7 C8 C9 -42.0(7)
C6 C7 C8 C9 -168.0(5)
C22 C7 C8 C9 66.2(7)
N3 C7 C8 C13 139.3(5)
C6 C7 C8 C13 13.3(7)
C22 C7 C8 C13 -112.5(6)
C13 C8 C9 C10 -0.2(8)
C7 C8 C9 C10 -179.0(5)
C8 C9 C10 C11 -0.5(9)
C9 C10 C11 N2 -176.1(6)
C9 C10 C11 C12 1.0(8)
N2 C11 C12 C13 176.3(6)
C10 C11 C12 C13 -0.9(8)
C11 C12 C13 O1 179.2(5)
C11 C12 C13 C8 0.2(9)
C9 C8 C13 C12 0.4(8)
C7 C8 C13 C12 179.2(5)
C9 C8 C13 O1 -178.5(5)
C7 C8 C13 O1 0.3(8)
N3 C7 C22 C27 -0.3(6)
C6 C7 C22 C27 116.9(6)
C8 C7 C22 C27 -117.4(6)
N3 C7 C22 C23 -178.2(5)
C6 C7 C22 C23 -61.0(7)
C8 C7 C22 C23 64.7(7)
C27 C22 C23 C24 1.0(9)
C7 C22 C23 C24 178.7(6)
C22 C23 C24 C25 0.8(10)
C23 C24 C25 C26 0.1(12)
C24 C25 C26 C27 -2.8(11)
C23 C22 C27 C26 -3.8(9)
C7 C22 C27 C26 178.2(5)
C23 C22 C27 C28 178.7(5)
C7 C22 C27 C28 0.7(7)
C25 C26 C27 C22 4.7(10)
C25 C26 C27 C28 -178.4(7)
C22 C27 C28 O2 178.4(7)
C26 C27 C28 O2 1.1(11)
C22 C27 C28 N3 -0.8(7)
C26 C27 C28 N3 -178.0(6)
N4 C29 C30 C31 -175.3(6)
N4 C29 C30 C39 4.7(8)
C39 C30 C31 C32 0.4(9)
C29 C30 C31 C32 -179.6(5)
C30 C31 C32 C37 0.8(8)
C30 C31 C32 C33 -178.2(5)
C31 C32 C33 C34 -178.0(6)
C37 C32 C33 C34 3.0(9)
C32 C33 C34 C35 -0.6(10)
C33 C34 C35 C36 0.2(12)
C33 C34 C35 C45 177.2(6)
C34 C35 C36 C42 179.8(7)
C45 C35 C36 C42 2.9(11)
C34 C35 C36 C37 -2.1(10)
C45 C35 C36 C37 -179.0(6)
C31 C32 C37 C38 0.1(8)
C33 C32 C37 C38 179.1(5)
C31 C32 C37 C36 176.1(5)
C33 C32 C37 C36 -4.8(8)
C42 C36 C37 C38 -1.4(9)
C35 C36 C37 C38 -179.5(6)
C42 C36 C37 C32 -177.4(6)
C35 C36 C37 C32 4.5(9)
C32 C37 C38 C39 -2.1(8)
C36 C37 C38 C39 -178.1(5)
C32 C37 C38 C40 178.0(5)
C36 C37 C38 C40 1.9(8)
C31 C30 C39 O3 177.0(5)
C29 C30 C39 O3 -2.9(8)
C31 C30 C39 C38 -2.5(9)
C29 C30 C39 C38 177.5(5)
C37 C38 C39 O3 -176.3(5)
C40 C38 C39 O3 3.7(8)
C37 C38 C39 C30 3.3(8)
C40 C38 C39 C30 -176.7(6)
C39 C38 C40 C41 178.6(6)
C37 C38 C40 C41 -1.4(9)
C38 C40 C41 C42 0.4(10)
C35 C36 C42 C41 178.4(6)
C37 C36 C42 C41 0.3(10)
C35 C36 C42 C43 -2.8(10)
C37 C36 C42 C43 179.1(5)
C40 C41 C42 C36 0.2(10)
C40 C41 C42 C43 -178.6(6)
C36 C42 C43 C44 0.0(10)
C41 C42 C43 C44 178.8(7)
C42 C43 C44 C45 2.9(13)
C43 C44 C45 C35 -2.7(14)
C36 C35 C45 C44 -0.3(11)
C34 C35 C45 C44 -177.1(8)
C2 C3 N1 C14 166.6(6)
C4 C3 N1 C14 -14.7(8)
C2 C3 N1 C16 -5.8(8)
C4 C3 N1 C16 172.8(6)
C15 C14 N1 C3 -71.3(7)
C15 C14 N1 C16 101.4(7)
C17 C16 N1 C3 89.2(8)
C17 C16 N1 C14 -83.7(8)
C10 C11 N2 C20 -176.5(6)
C12 C11 N2 C20 6.5(9)
C10 C11 N2 C18 -1.3(9)
C12 C11 N2 C18 -178.3(6)
C21 C20 N2 C11 78.4(8)
C21 C20 N2 C18 -97.2(7)
C19 C18 N2 C11 -86.0(8)
C19 C18 N2 C20 89.6(8)
O2 C28 N3 N4 -2.6(9)
C27 C28 N3 N4 176.6(4)
O2 C28 N3 C7 -178.6(6)
C27 C28 N3 C7 0.6(6)
C6 C7 N3 C28 -117.3(5)
C8 C7 N3 C28 116.8(5)
C22 C7 N3 C28 -0.2(6)
C6 C7 N3 N4 67.2(6)
C8 C7 N3 N4 -58.6(7)
C22 C7 N3 N4 -175.7(4)
C30 C29 N4 N3 179.7(4)
C28 N3 N4 C29 -174.6(6)
C7 N3 N4 C29 0.8(8)
C2 C1 O1 C13 -169.9(5)
C6 C1 O1 C13 12.2(7)
C12 C13 O1 C1 167.4(5)
C8 C13 O1 C1 -13.6(7)
